data_4123814
loop_
_publ_author_name
'Wang, Xiao-Ye'
'Narita, Akimitsu'
'Feng, Xinliang'
'M\"ullen, Klaus'

_publ_section_title
;
 B2N2-Dibenzo[a,e]pentalenes: Effect of the BN Orientation Pattern on
 Antiaromaticity and Optoelectronic Properties.
;
_journal_issue 24
_journal_name_full 'Journal of the American Chemical Society'
_journal_page_first 7668
_journal_page_last 7671
_journal_paper_doi 10.1021/jacs.5b05056
_journal_volume 137
_journal_year 2015
_chemical_formula_moiety 'C21 H20 B Br N2'
_chemical_formula_sum 'C21 H20 B Br N2'
_chemical_formula_weight 391.11
_space_group_crystal_system orthorhombic
_space_group_IT_number 19
_space_group_name_Hall 'P 2ac 2ab'
_space_group_name_H-M_alt 'P 21 21 21'
_symmetry_space_group_name_Hall 'P 2ac 2ab'
_symmetry_space_group_name_H-M 'P 21 21 21'
_atom_sites_solution_hydrogens mixed
_audit_creation_method SHELXL-2014/7
_cell_angle_alpha 90
_cell_angle_beta 90
_cell_angle_gamma 90
_cell_formula_units_Z 4
_cell_length_a 7.8983(6)
_cell_length_b 14.4390(8)
_cell_length_c 16.3846(9)
_cell_measurement_reflns_used 19272
_cell_measurement_temperature 193(2)
_cell_measurement_theta_max 68.11
_cell_measurement_theta_min 2.70
_cell_volume 1868.6(2)
_computing_cell_refinement 'STOE X-AREA'
_computing_data_collection 'STOE X-AREA'
_computing_data_reduction 'STOE X-RED'
_computing_structure_refinement 'SHELXL-2014/7 (Sheldrick, 2014)'
_computing_structure_solution SIR-2004
_diffrn_ambient_temperature 193(2)
_diffrn_detector 'image plate (34 cm diameter)'
_diffrn_detector_area_resol_mean 6.67
_diffrn_detector_type STOE
_diffrn_measured_fraction_theta_full 0.977
_diffrn_measured_fraction_theta_max 0.977
_diffrn_measurement_details ' 493 frames, detector distance = 40 mm'
_diffrn_measurement_device '2-circle goniometer'
_diffrn_measurement_device_type 'STOE IPDS 2T'
_diffrn_measurement_method 'rotation method'
_diffrn_radiation_type CuK\a
_diffrn_radiation_wavelength 1.54178
_diffrn_reflns_av_R_equivalents 0.0230
_diffrn_reflns_av_unetI/netI 0.0183
_diffrn_reflns_laue_measured_fraction_full 0.977
_diffrn_reflns_laue_measured_fraction_max 0.977
_diffrn_reflns_limit_h_max 8
_diffrn_reflns_limit_h_min -9
_diffrn_reflns_limit_k_max 16
_diffrn_reflns_limit_k_min -16
_diffrn_reflns_limit_l_max 19
_diffrn_reflns_limit_l_min -17
_diffrn_reflns_number 8476
_diffrn_reflns_point_group_measured_fraction_full 0.972
_diffrn_reflns_point_group_measured_fraction_max 0.970
_diffrn_reflns_theta_full 67.679
_diffrn_reflns_theta_max 67.847
_diffrn_reflns_theta_min 4.081
_diffrn_source 'Incoatec microSource Cu'
_exptl_absorpt_coefficient_mu 3.016
_exptl_absorpt_correction_T_max 0.5745
_exptl_absorpt_correction_T_min 0.3165
_exptl_absorpt_correction_type integration
_exptl_absorpt_process_details X-RED
_exptl_crystal_colour colourless
_exptl_crystal_density_diffrn 1.390
_exptl_crystal_description block
_exptl_crystal_F_000 800
_exptl_crystal_size_max 0.430
_exptl_crystal_size_mid 0.230
_exptl_crystal_size_min 0.230
_refine_diff_density_max 0.246
_refine_diff_density_min -0.718
_refine_diff_density_rms 0.072
_refine_ls_abs_structure_details
;
 Flack x determined using 1290 quotients [(I+)-(I-)]/[(I+)+(I-)]
 (Parsons, Flack and Wagner, Acta Cryst. B69 (2013) 249-259).
;
_refine_ls_abs_structure_Flack -0.023(11)
_refine_ls_extinction_method none
_refine_ls_goodness_of_fit_ref 1.118
_refine_ls_hydrogen_treatment constr
_refine_ls_matrix_type full
_refine_ls_number_parameters 229
_refine_ls_number_reflns 3296
_refine_ls_number_restraints 0
_refine_ls_restrained_S_all 1.118
_refine_ls_R_factor_all 0.0433
_refine_ls_R_factor_gt 0.0409
_refine_ls_shift/su_max 0.000
_refine_ls_shift/su_mean 0.000
_refine_ls_structure_factor_coef Fsqd
_refine_ls_weighting_details 'w=1/[\s^2^(Fo^2^)+(0.0587P)^2^+1.0685P] where P=(Fo^2^+2Fc^2^)/3'
_refine_ls_weighting_scheme calc
_refine_ls_wR_factor_gt 0.1057
_refine_ls_wR_factor_ref 0.1126
_reflns_Friedel_coverage 0.722
_reflns_friedel_fraction_full 0.964
_reflns_friedel_fraction_max 0.961
_reflns_number_gt 3191
_reflns_number_total 3296
_reflns_threshold_expression 'I > 2\s(I)'
_cod_data_source_file ja5b05056_si_003.cif
_cod_data_source_block mesnbn
_cod_depositor_comments 'Adding full bibliography for 4123812--4123815.cif.'
_cod_database_code 4123814
_shelx_shelxl_version_number 2014/7
_shelx_space_group_comment
;
The symmetry employed for this shelxl refinement is uniquely defined
by the following loop, which should always be used as a source of
symmetry information in preference to the above space-group names.
They are only intended as comments.
;
_shelx_estimated_absorpt_t_min 0.357
_shelx_estimated_absorpt_t_max 0.544

loop_
_space_group_symop_operation_xyz
'x, y, z'
'-x+1/2, -y, z+1/2'
'x+1/2, -y+1/2, -z'
'-x, y+1/2, -z+1/2'

loop_
_atom_site_label
_atom_site_type_symbol
_atom_site_fract_x
_atom_site_fract_y
_atom_site_fract_z
_atom_site_U_iso_or_equiv
_atom_site_adp_type
_atom_site_occupancy
_atom_site_site_symmetry_order
_atom_site_calc_flag
_atom_site_refinement_flags_posn
_atom_site_refinement_flags_adp
Br1 Br 0.12713(11) 0.40916(4) 0.44392(4) 0.0818(3) Uani 1 1 d . .
N1 N 0.3614(4) 0.6530(2) 0.3013(2) 0.0372(7) Uani 1 1 d . .
C2 C 0.3592(5) 0.7318(3) 0.3514(2) 0.0379(8) Uani 1 1 d . .
C3 C 0.4530(5) 0.8125(3) 0.3471(3) 0.0433(9) Uani 1 1 d . .
H3 H 0.5363 0.8207 0.3060 0.052 Uiso 1 1 calc R U
C4 C 0.4222(6) 0.8814(3) 0.4048(3) 0.0494(10) Uani 1 1 d . .
H4 H 0.4844 0.9377 0.4031 0.059 Uiso 1 1 calc R U
C5 C 0.3002(6) 0.8677(3) 0.4649(3) 0.0517(11) Uani 1 1 d . .
H5 H 0.2812 0.9152 0.5040 0.062 Uiso 1 1 calc R U
C6 C 0.2055(6) 0.7869(3) 0.4695(3) 0.0486(10) Uani 1 1 d . .
H6 H 0.1225 0.7788 0.5109 0.058 Uiso 1 1 calc R U
C7 C 0.2352(5) 0.7191(3) 0.4125(3) 0.0428(9) Uani 1 1 d . .
N8 N 0.1606(4) 0.6327(3) 0.3995(2) 0.0458(8) Uani 1 1 d . .
H8 H 0.0847 0.6203 0.4331 0.055 Uiso 1 1 d R U
B9 B 0.2361(6) 0.5886(3) 0.3303(3) 0.0407(9) Uani 1 1 d . .
C10 C 0.1886(5) 0.4948(3) 0.2878(3) 0.0436(9) Uani 1 1 d . .
C11 C 0.1398(6) 0.4134(3) 0.3282(3) 0.0523(10) Uani 1 1 d . .
C12 C 0.0970(6) 0.3328(3) 0.2867(4) 0.0606(13) Uani 1 1 d . .
H12 H 0.0667 0.2787 0.3163 0.073 Uiso 1 1 calc R U
C13 C 0.0984(7) 0.3312(4) 0.2035(4) 0.0647(14) Uani 1 1 d . .
H13 H 0.0668 0.2765 0.1751 0.078 Uiso 1 1 calc R U
C14 C 0.1461(6) 0.4101(4) 0.1600(3) 0.0586(12) Uani 1 1 d . .
H14 H 0.1471 0.4096 0.1021 0.070 Uiso 1 1 calc R U
C15 C 0.1922(5) 0.4892(3) 0.2026(3) 0.0461(10) Uani 1 1 d . .
H15 H 0.2278 0.5420 0.1725 0.055 Uiso 1 1 calc R U
C16 C 0.4890(5) 0.6417(3) 0.2395(2) 0.0354(8) Uani 1 1 d . .
C17 C 0.6248(5) 0.5819(3) 0.2544(2) 0.0373(8) Uani 1 1 d . .
C18 C 0.7475(5) 0.5726(3) 0.1942(2) 0.0403(8) Uani 1 1 d . .
H18 H 0.8396 0.5316 0.2034 0.048 Uiso 1 1 calc R U
C19 C 0.7405(5) 0.6210(3) 0.1213(2) 0.0413(9) Uani 1 1 d . .
C20 C 0.6024(5) 0.6807(3) 0.1089(3) 0.0421(9) Uani 1 1 d . .
H20 H 0.5957 0.7148 0.0594 0.051 Uiso 1 1 calc R U
C21 C 0.4759(5) 0.6912(3) 0.1665(2) 0.0383(8) Uani 1 1 d . .
C22 C 0.6370(7) 0.5274(3) 0.3319(3) 0.0534(11) Uani 1 1 d . .
H22A H 0.7510 0.5014 0.3371 0.080 Uiso 1 1 calc R U
H22B H 0.5537 0.4771 0.3310 0.080 Uiso 1 1 calc R U
H22C H 0.6140 0.5681 0.3785 0.080 Uiso 1 1 calc R U
C23 C 0.8759(7) 0.6106(4) 0.0568(3) 0.0581(12) Uani 1 1 d . .
H23A H 0.9467 0.6663 0.0559 0.087 Uiso 1 1 calc R U
H23B H 0.8226 0.6022 0.0033 0.087 Uiso 1 1 calc R U
H23C H 0.9462 0.5566 0.0695 0.087 Uiso 1 1 calc R U
C24 C 0.3260(6) 0.7522(4) 0.1493(3) 0.0538(11) Uani 1 1 d . .
H24A H 0.2234 0.7235 0.1715 0.081 Uiso 1 1 calc R U
H24B H 0.3135 0.7601 0.0902 0.081 Uiso 1 1 calc R U
H24C H 0.3432 0.8128 0.1749 0.081 Uiso 1 1 calc R U

loop_
_atom_site_aniso_label
_atom_site_aniso_U_11
_atom_site_aniso_U_22
_atom_site_aniso_U_33
_atom_site_aniso_U_23
_atom_site_aniso_U_13
_atom_site_aniso_U_12
Br1 0.1182(6) 0.0589(4) 0.0683(4) 0.0200(3) 0.0272(4) -0.0014(4)
N1 0.0366(15) 0.0403(17) 0.0347(16) -0.0010(13) 0.0059(14) 0.0018(14)
C2 0.0382(18) 0.043(2) 0.0328(18) 0.0001(15) 0.0010(16) 0.0036(17)
C3 0.044(2) 0.044(2) 0.042(2) -0.0006(18) 0.0010(17) 0.0006(18)
C4 0.057(2) 0.043(2) 0.048(2) -0.0016(19) -0.003(2) 0.0017(19)
C5 0.064(3) 0.050(2) 0.041(2) -0.0088(19) -0.001(2) 0.012(2)
C6 0.049(2) 0.057(3) 0.040(2) 0.002(2) 0.0066(18) 0.010(2)
C7 0.041(2) 0.048(2) 0.039(2) 0.0069(18) 0.0028(17) 0.0062(18)
N8 0.0456(18) 0.049(2) 0.0432(19) 0.0055(16) 0.0109(15) 0.0002(16)
B9 0.039(2) 0.042(2) 0.041(2) 0.007(2) 0.0045(17) 0.003(2)
C10 0.0332(18) 0.042(2) 0.056(3) 0.0027(19) 0.0019(17) 0.0000(16)
C11 0.042(2) 0.046(2) 0.069(3) 0.007(2) 0.006(2) 0.000(2)
C12 0.042(2) 0.043(2) 0.097(4) 0.007(3) 0.001(3) -0.0043(19)
C13 0.049(3) 0.050(3) 0.095(4) -0.013(3) -0.015(3) -0.001(2)
C14 0.051(2) 0.059(3) 0.066(3) -0.008(2) -0.015(2) 0.009(2)
C15 0.043(2) 0.044(2) 0.051(2) 0.0002(19) -0.0023(19) 0.0015(17)
C16 0.0360(17) 0.037(2) 0.0337(19) -0.0010(16) 0.0045(15) -0.0027(15)
C17 0.0386(17) 0.0400(19) 0.0332(17) -0.0002(16) -0.0023(15) 0.0029(17)
C18 0.0357(18) 0.047(2) 0.038(2) -0.0009(17) 0.0012(15) 0.0031(16)
C19 0.0411(19) 0.046(2) 0.037(2) -0.0044(17) 0.0056(17) -0.0025(17)
C20 0.044(2) 0.044(2) 0.0375(19) 0.0019(16) 0.0000(17) -0.0035(18)
C21 0.041(2) 0.039(2) 0.0343(19) 0.0015(17) -0.0020(16) 0.0001(16)
C22 0.057(3) 0.063(3) 0.040(2) 0.009(2) -0.003(2) 0.012(2)
C23 0.057(3) 0.072(3) 0.046(2) -0.001(2) 0.017(2) 0.001(2)
C24 0.053(3) 0.058(3) 0.051(3) 0.009(2) -0.002(2) 0.012(2)

loop_
_atom_type_symbol
_atom_type_description
_atom_type_scat_dispersion_real
_atom_type_scat_dispersion_imag
_atom_type_scat_source
C C 0.0181 0.0091 'International Tables Vol C Tables 4.2.6.8 and 6.1.1.4'
H H 0.0000 0.0000 'International Tables Vol C Tables 4.2.6.8 and 6.1.1.4'
N N 0.0311 0.0180 'International Tables Vol C Tables 4.2.6.8 and 6.1.1.4'
Br Br -0.6763 1.2805 'International Tables Vol C Tables 4.2.6.8 and 6.1.1.4'
B B 0.0090 0.0039 'International Tables Vol C Tables 4.2.6.8 and 6.1.1.4'

loop_
_exptl_crystal_face_index_h
_exptl_crystal_face_index_k
_exptl_crystal_face_index_l
_exptl_crystal_face_perp_dist
-2 -1 2 0.1185
2 1 -2 0.1185
0 -3 -1 0.2155
0 3 1 0.2155
-1 1 -3 0.1160
1 -1 3 0.1160

loop_
_geom_angle_atom_site_label_1
_geom_angle_atom_site_label_2
_geom_angle_atom_site_label_3
_geom_angle
C2 N1 C16 120.9(3)
C2 N1 B9 108.8(3)
C16 N1 B9 129.9(3)
C3 C2 N1 130.3(4)
C3 C2 C7 121.1(4)
N1 C2 C7 108.5(4)
C2 C3 C4 118.3(4)
C2 C3 H3 120.8
C4 C3 H3 120.8
C5 C4 C3 119.9(4)
C5 C4 H4 120.0
C3 C4 H4 120.0
C6 C5 C4 122.1(4)
C6 C5 H5 119.0
C4 C5 H5 119.0
C7 C6 C5 118.0(4)
C7 C6 H6 121.0
C5 C6 H6 121.0
C6 C7 N8 131.9(4)
C6 C7 C2 120.5(4)
N8 C7 C2 107.5(4)
C7 N8 B9 110.0(3)
C7 N8 H8 113.3
B9 N8 H8 136.7
N8 B9 N1 105.1(4)
N8 B9 C10 129.5(4)
N1 B9 C10 125.2(4)
C15 C10 C11 115.4(4)
C15 C10 B9 119.2(4)
C11 C10 B9 125.5(4)
C12 C11 C10 122.5(5)
C12 C11 Br1 116.6(4)
C10 C11 Br1 120.8(4)
C13 C12 C11 120.0(5)
C13 C12 H12 120.0
C11 C12 H12 120.0
C12 C13 C14 119.9(5)
C12 C13 H13 120.0
C14 C13 H13 120.0
C15 C14 C13 119.1(5)
C15 C14 H14 120.4
C13 C14 H14 120.4
C14 C15 C10 122.9(5)
C14 C15 H15 118.5
C10 C15 H15 118.5
C21 C16 C17 121.5(4)
C21 C16 N1 119.5(3)
C17 C16 N1 119.0(3)
C18 C17 C16 118.1(3)
C18 C17 C22 120.5(4)
C16 C17 C22 121.5(4)
C19 C18 C17 122.4(4)
C19 C18 H18 118.8
C17 C18 H18 118.8
C18 C19 C20 117.7(4)
C18 C19 C23 121.6(4)
C20 C19 C23 120.7(4)
C21 C20 C19 122.0(4)
C21 C20 H20 119.0
C19 C20 H20 119.0
C20 C21 C16 118.3(4)
C20 C21 C24 120.4(4)
C16 C21 C24 121.3(4)
C17 C22 H22A 109.5
C17 C22 H22B 109.5
H22A C22 H22B 109.5
C17 C22 H22C 109.5
H22A C22 H22C 109.5
H22B C22 H22C 109.5
C19 C23 H23A 109.5
C19 C23 H23B 109.5
H23A C23 H23B 109.5
C19 C23 H23C 109.5
H23A C23 H23C 109.5
H23B C23 H23C 109.5
C21 C24 H24A 109.5
C21 C24 H24B 109.5
H24A C24 H24B 109.5
C21 C24 H24C 109.5
H24A C24 H24C 109.5
H24B C24 H24C 109.5

loop_
_geom_bond_atom_site_label_1
_geom_bond_atom_site_label_2
_geom_bond_distance
Br1 C11 1.900(5)
N1 C2 1.404(5)
N1 C16 1.438(5)
N1 B9 1.439(6)
C2 C3 1.383(6)
C2 C7 1.412(6)
C3 C4 1.393(6)
C3 H3 0.9500
C4 C5 1.392(7)
C4 H4 0.9500
C5 C6 1.388(7)
C5 H5 0.9500
C6 C7 1.374(7)
C6 H6 0.9500
C7 N8 1.396(6)
N8 B9 1.431(6)
N8 H8 0.8335
B9 C10 1.569(7)
C10 C15 1.398(7)
C10 C11 1.402(6)
C11 C12 1.390(7)
C12 C13 1.364(9)
C12 H12 0.9500
C13 C14 1.394(8)
C13 H13 0.9500
C14 C15 1.387(7)
C14 H14 0.9500
C15 H15 0.9500
C16 C21 1.397(6)
C16 C17 1.398(5)
C17 C18 1.389(5)
C17 C22 1.497(5)
C18 C19 1.386(6)
C18 H18 0.9500
C19 C20 1.404(6)
C19 C23 1.510(6)
C20 C21 1.383(6)
C20 H20 0.9500
C21 C24 1.503(6)
C22 H22A 0.9800
C22 H22B 0.9800
C22 H22C 0.9800
C23 H23A 0.9800
C23 H23B 0.9800
C23 H23C 0.9800
C24 H24A 0.9800
C24 H24B 0.9800
C24 H24C 0.9800

loop_
_geom_torsion_atom_site_label_1
_geom_torsion_atom_site_label_2
_geom_torsion_atom_site_label_3
_geom_torsion_atom_site_label_4
_geom_torsion
C16 N1 C2 C3 8.5(6)
B9 N1 C2 C3 -178.5(4)
C16 N1 C2 C7 -172.7(3)
B9 N1 C2 C7 0.3(4)
N1 C2 C3 C4 178.7(4)
C7 C2 C3 C4 0.0(6)
C2 C3 C4 C5 0.4(6)
C3 C4 C5 C6 -0.4(7)
C4 C5 C6 C7 0.1(7)
C5 C6 C7 N8 -178.3(4)
C5 C6 C7 C2 0.2(6)
C3 C2 C7 C6 -0.3(6)
N1 C2 C7 C6 -179.2(4)
C3 C2 C7 N8 178.6(4)
N1 C2 C7 N8 -0.4(4)
C6 C7 N8 B9 179.0(5)
C2 C7 N8 B9 0.3(5)
C7 N8 B9 N1 -0.1(4)
C7 N8 B9 C10 -175.4(4)
C2 N1 B9 N8 -0.1(4)
C16 N1 B9 N8 172.0(4)
C2 N1 B9 C10 175.5(4)
C16 N1 B9 C10 -12.4(7)
N8 B9 C10 C15 139.9(5)
N1 B9 C10 C15 -34.6(6)
N8 B9 C10 C11 -39.5(7)
N1 B9 C10 C11 146.0(4)
C15 C10 C11 C12 -0.4(6)
B9 C10 C11 C12 179.1(4)
C15 C10 C11 Br1 -179.7(3)
B9 C10 C11 Br1 -0.3(6)
C10 C11 C12 C13 -1.2(7)
Br1 C11 C12 C13 178.2(4)
C11 C12 C13 C14 1.3(8)
C12 C13 C14 C15 0.2(8)
C13 C14 C15 C10 -1.9(7)
C11 C10 C15 C14 1.9(6)
B9 C10 C15 C14 -177.6(4)
C2 N1 C16 C21 -77.0(5)
B9 N1 C16 C21 111.7(5)
C2 N1 C16 C17 102.2(4)
B9 N1 C16 C17 -69.1(5)
C21 C16 C17 C18 -0.2(6)
N1 C16 C17 C18 -179.4(3)
C21 C16 C17 C22 -178.8(4)
N1 C16 C17 C22 2.0(6)
C16 C17 C18 C19 0.8(6)
C22 C17 C18 C19 179.4(4)
C17 C18 C19 C20 -0.5(6)
C17 C18 C19 C23 179.5(4)
C18 C19 C20 C21 -0.5(6)
C23 C19 C20 C21 179.6(4)
C19 C20 C21 C16 1.0(6)
C19 C20 C21 C24 -177.1(4)
C17 C16 C21 C20 -0.7(6)
N1 C16 C21 C20 178.5(4)
C17 C16 C21 C24 177.4(4)
N1 C16 C21 C24 -3.4(6)
